data_4338714
loop_
_publ_author_name
Neeru,
'Yadav, Dolly'
'Tiwari, Geeta'
'Singh, Jai Deo'
'Butcher, Raymond J.'

_publ_section_title
;
 Responsive Nature of 1,2,4,5-Tetrakis(2-pyridylthiomethyl)benzene Toward
 Group 12 Metal Nitrates: Activity of Coordinated Nitrate in Metal
 Complexes.
;
_journal_issue 12
_journal_name_full 'Inorganic chemistry'
_journal_page_first 5887
_journal_page_last 5889
_journal_paper_doi 10.1021/ic500746e
_journal_volume 53
_journal_year 2014
_chemical_formula_moiety 'C34 H32 N10 O12 S4 Zn2'
_chemical_formula_sum 'C34 H32 N10 O12 S4 Zn2'
_chemical_formula_weight 1031.68
_chemical_name_systematic
; 
 ? 
;
_space_group_IT_number 15
_symmetry_cell_setting monoclinic
_symmetry_space_group_name_Hall '-C 2yc'
_symmetry_space_group_name_H-M 'C 1 2/c 1'
_atom_sites_solution_hydrogens geom
_atom_sites_solution_primary direct
_atom_sites_solution_secondary difmap
_audit_creation_method SHELXL-97
_cell_angle_alpha 90.00
_cell_angle_beta 117.921(2)
_cell_angle_gamma 90.00
_cell_formula_units_Z 4
_cell_length_a 30.063(5)
_cell_length_b 8.5858(16)
_cell_length_c 18.879(3)
_cell_measurement_reflns_used 6618
_cell_measurement_temperature 296(2)
_cell_measurement_theta_max 26.24
_cell_measurement_theta_min 2.44
_cell_volume 4305.7(13)
_computing_cell_refinement 'Bruker SAINT'
_computing_data_collection 'Bruker APEX2'
_computing_data_reduction 'Bruker SAINT'
_computing_molecular_graphics 'Bruker SHELXTL (Sheldrick, 2008)'
_computing_publication_material 'Bruker SHELXTL (Sheldrick, 2008)'
_computing_structure_refinement 'SHELXL-97 (Sheldrick, 2008)'
_computing_structure_solution 'SHELXS-97 (Sheldrick, 2008)'
_diffrn_ambient_temperature 296(2)
_diffrn_measured_fraction_theta_full 1.000
_diffrn_measured_fraction_theta_max 0.985
_diffrn_measurement_device_type 'Bruker APEX-II CCD'
_diffrn_measurement_method '\f and \w scans'
_diffrn_radiation_monochromator graphite
_diffrn_radiation_source 'fine-focus sealed tube'
_diffrn_radiation_type MoK\a
_diffrn_radiation_wavelength 0.71073
_diffrn_reflns_av_R_equivalents 0.0310
_diffrn_reflns_av_sigmaI/netI 0.0277
_diffrn_reflns_limit_h_max 39
_diffrn_reflns_limit_h_min -39
_diffrn_reflns_limit_k_max 11
_diffrn_reflns_limit_k_min -11
_diffrn_reflns_limit_l_max 25
_diffrn_reflns_limit_l_min -24
_diffrn_reflns_number 24631
_diffrn_reflns_theta_full 25.50
_diffrn_reflns_theta_max 28.20
_diffrn_reflns_theta_min 1.53
_diffrn_standards_number 0
_exptl_absorpt_coefficient_mu 1.379
_exptl_absorpt_correction_T_max 0.7456
_exptl_absorpt_correction_T_min 0.6725
_exptl_absorpt_correction_type multi-scan
_exptl_absorpt_process_details 'Sadabs (Sheldrick, 1996)'
_exptl_crystal_colour colorless
_exptl_crystal_density_diffrn 1.591
_exptl_crystal_density_method 'not measured'
_exptl_crystal_description prism
_exptl_crystal_F_000 2104
_exptl_crystal_size_max 0.35
_exptl_crystal_size_mid 0.25
_exptl_crystal_size_min 0.15
_refine_diff_density_max 0.378
_refine_diff_density_min -0.273
_refine_diff_density_rms 0.055
_refine_ls_extinction_method none
_refine_ls_goodness_of_fit_ref 1.030
_refine_ls_hydrogen_treatment constr
_refine_ls_matrix_type full
_refine_ls_number_parameters 292
_refine_ls_number_reflns 5228
_refine_ls_number_restraints 3
_refine_ls_restrained_S_all 1.029
_refine_ls_R_factor_all 0.0493
_refine_ls_R_factor_gt 0.0366
_refine_ls_shift/su_max 0.002
_refine_ls_shift/su_mean 0.000
_refine_ls_structure_factor_coef Fsqd
_refine_ls_weighting_details 'calc w=1/[\s^2^(Fo^2^)+(0.0495P)^2^+2.2270P] where P=(Fo^2^+2Fc^2^)/3'
_refine_ls_weighting_scheme calc
_refine_ls_wR_factor_gt 0.0905
_refine_ls_wR_factor_ref 0.0960
_reflns_number_gt 4222
_reflns_number_total 5228
_reflns_threshold_expression >2sigma(I)
_cod_data_source_file ic500746e_si_002.cif
_cod_data_source_block Zinc
_cod_depositor_comments 'Adding full bibliography for 4338711--4338716.cif.'
_cod_original_cell_volume 4305.9(14)
_cod_original_sg_symbol_H-M 'C 2/c'
_cod_database_code 4338714

loop_
_symmetry_equiv_pos_as_xyz
'x, y, z'
'-x, y, -z+1/2'
'x+1/2, y+1/2, z'
'-x+1/2, y+1/2, -z+1/2'
'-x, -y, -z'
'x, -y, z-1/2'
'-x+1/2, -y+1/2, -z'
'x+1/2, -y+1/2, z-1/2'

loop_
_atom_site_label
_atom_site_type_symbol
_atom_site_fract_x
_atom_site_fract_y
_atom_site_fract_z
_atom_site_U_iso_or_equiv
_atom_site_adp_type
_atom_site_occupancy
_atom_site_symmetry_multiplicity
_atom_site_calc_flag
_atom_site_refinement_flags
_atom_site_disorder_assembly
_atom_site_disorder_group
Zn Zn 0.599394(9) 0.62283(3) 0.678483(16) 0.04472(10) Uani 1 1 d . . .
S1A S 0.53197(2) 0.31178(6) 0.57913(3) 0.04275(14) Uani 1 1 d . . .
S1B S 0.62527(2) 0.33952(7) 0.78691(3) 0.04543(14) Uani 1 1 d . . .
O11 O 0.60915(6) 0.7570(2) 0.77055(10) 0.0541(4) Uani 1 1 d . . .
O12 O 0.68380(7) 0.6596(2) 0.83316(13) 0.0719(5) Uani 1 1 d . . .
O13 O 0.66169(9) 0.8452(3) 0.88621(13) 0.0948(8) Uani 1 1 d . . .
O21 O 0.58814(6) 0.7879(2) 0.59568(10) 0.0600(5) Uani 1 1 d . . .
O22 O 0.61522(9) 1.0060(3) 0.57516(15) 0.0938(7) Uani 1 1 d . . .
O23 O 0.66502(7) 0.8595(2) 0.67261(13) 0.0735(6) Uani 1 1 d . . .
N1 N 0.65315(7) 0.7542(2) 0.83127(12) 0.0489(4) Uani 1 1 d . . .
N2 N 0.62385(8) 0.8864(2) 0.61490(13) 0.0536(5) Uani 1 1 d . . .
N1A N 0.52382(6) 0.5877(2) 0.63383(11) 0.0399(4) Uani 1 1 d . . .
N1B N 0.65047(6) 0.4671(2) 0.68402(11) 0.0440(4) Uani 1 1 d . . .
C1 C 0.54758(8) 0.1367(2) 0.75317(13) 0.0379(4) Uani 1 1 d . . .
C2 C 0.50425(8) 0.1361(2) 0.67840(13) 0.0381(4) Uani 1 1 d . . .
C3 C 0.45775(8) 0.1342(2) 0.67755(13) 0.0395(4) Uani 1 1 d . . .
H3A H 0.4288 0.1310 0.6283 0.047 Uiso 1 1 calc R . .
C1A C 0.50542(9) 0.1357(2) 0.59922(13) 0.0438(5) Uani 1 1 d . . .
H1AA H 0.4713 0.1223 0.5564 0.053 Uiso 1 1 calc R . .
H1AB H 0.5249 0.0467 0.5980 0.053 Uiso 1 1 calc R . .
C2A C 0.49715(8) 0.4608(2) 0.59513(12) 0.0385(4) Uani 1 1 d . . .
C3A C 0.44557(8) 0.4525(3) 0.56672(14) 0.0472(5) Uani 1 1 d . . .
H3AA H 0.4278 0.3642 0.5397 0.057 Uiso 1 1 calc R . .
C4A C 0.42087(9) 0.5756(3) 0.57878(16) 0.0539(6) Uani 1 1 d . . .
H4AA H 0.3864 0.5703 0.5615 0.065 Uiso 1 1 calc R . .
C5A C 0.44774(9) 0.7079(3) 0.61698(16) 0.0547(6) Uani 1 1 d . . .
H5AA H 0.4317 0.7937 0.6247 0.066 Uiso 1 1 calc R . .
C6A C 0.49857(9) 0.7090(3) 0.64303(15) 0.0496(5) Uani 1 1 d . . .
H6AA H 0.5166 0.7981 0.6684 0.060 Uiso 1 1 calc R . .
C1B C 0.59986(8) 0.1402(2) 0.76145(15) 0.0449(5) Uani 1 1 d . . .
H1BA H 0.5989 0.1079 0.7115 0.054 Uiso 1 1 calc R . .
H1BB H 0.6214 0.0686 0.8032 0.054 Uiso 1 1 calc R . .
C2B C 0.66061(8) 0.3459(3) 0.73457(14) 0.0433(5) Uani 1 1 d . . .
C3B C 0.69675(9) 0.2359(3) 0.74451(17) 0.0585(6) Uani 1 1 d . . .
H3BA H 0.7036 0.1539 0.7803 0.070 Uiso 1 1 calc R . .
C4B C 0.72228(10) 0.2498(4) 0.7010(2) 0.0710(8) Uani 1 1 d . . .
H4BA H 0.7462 0.1758 0.7060 0.085 Uiso 1 1 calc R . .
C5B C 0.71234(11) 0.3743(4) 0.6495(2) 0.0682(8) Uani 1 1 d . . .
H5BA H 0.7297 0.3856 0.6200 0.082 Uiso 1 1 calc R . .
C6B C 0.67651(9) 0.4813(3) 0.64243(16) 0.0564(6) Uani 1 1 d . . .
H6BA H 0.6700 0.5657 0.6081 0.068 Uiso 1 1 calc R . .
N1SA N 0.3303(3) 0.2786(9) 0.5056(3) 0.120(3) Uani 0.795(13) 1 d PD A 1
C1SA C 0.3065(3) 0.1705(8) 0.4822(4) 0.0809(17) Uani 0.795(13) 1 d PD A 1
C2SA C 0.2761(3) 0.0360(8) 0.4490(5) 0.094(2) Uani 0.795(13) 1 d PD A 1
H2S1 H 0.2500 0.0592 0.3961 0.141 Uiso 0.795(13) 1 calc PR A 1
H2S2 H 0.2613 0.0056 0.4822 0.141 Uiso 0.795(13) 1 calc PR A 1
H2S3 H 0.2966 -0.0475 0.4465 0.141 Uiso 0.795(13) 1 calc PR A 1
N1SB N 0.2988(12) 0.335(3) 0.4795(14) 0.120(3) Uani 0.205(13) 1 d PD A 2
C1SB C 0.2895(10) 0.207(3) 0.4744(19) 0.0809(17) Uani 0.205(13) 1 d PD A 2
C2SB C 0.2635(13) 0.060(3) 0.463(2) 0.094(2) Uani 0.205(13) 1 d PD A 2
H2S4 H 0.2398 0.0675 0.4837 0.141 Uiso 0.205(13) 1 calc PR A 2
H2S5 H 0.2875 -0.0208 0.4913 0.141 Uiso 0.205(13) 1 calc PR A 2
H2S6 H 0.2460 0.0352 0.4071 0.141 Uiso 0.205(13) 1 calc PR A 2

loop_
_atom_site_aniso_label
_atom_site_aniso_U_11
_atom_site_aniso_U_22
_atom_site_aniso_U_33
_atom_site_aniso_U_23
_atom_site_aniso_U_13
_atom_site_aniso_U_12
Zn 0.03893(15) 0.04607(16) 0.04996(17) -0.00264(11) 0.02147(12) 0.00207(10)
S1A 0.0503(3) 0.0403(3) 0.0443(3) -0.0007(2) 0.0276(3) -0.0002(2)
S1B 0.0475(3) 0.0436(3) 0.0496(3) -0.0047(2) 0.0264(3) -0.0018(2)
O11 0.0452(9) 0.0597(10) 0.0501(9) -0.0105(8) 0.0164(8) 0.0027(8)
O12 0.0501(10) 0.0753(13) 0.0817(14) -0.0029(10) 0.0238(10) 0.0117(9)
O13 0.0921(16) 0.0856(15) 0.0648(13) -0.0309(12) 0.0018(12) 0.0121(12)
O21 0.0540(10) 0.0675(11) 0.0523(10) 0.0052(8) 0.0197(8) -0.0153(9)
O22 0.0865(15) 0.0743(14) 0.1084(18) 0.0359(13) 0.0356(13) -0.0070(12)
O23 0.0517(11) 0.0777(14) 0.0758(13) 0.0048(10) 0.0170(10) -0.0068(9)
N1 0.0455(11) 0.0452(10) 0.0505(11) 0.0005(9) 0.0179(9) -0.0013(9)
N2 0.0538(12) 0.0540(12) 0.0561(12) 0.0010(10) 0.0284(10) -0.0015(10)
N1A 0.0388(9) 0.0353(9) 0.0465(10) 0.0001(7) 0.0207(8) -0.0008(7)
N1B 0.0384(9) 0.0467(10) 0.0507(10) -0.0043(8) 0.0240(8) -0.0013(8)
C1 0.0428(11) 0.0261(9) 0.0476(11) 0.0011(8) 0.0234(9) 0.0017(8)
C2 0.0483(11) 0.0262(9) 0.0431(11) -0.0014(8) 0.0241(10) -0.0002(8)
C3 0.0434(11) 0.0305(10) 0.0410(11) -0.0021(8) 0.0167(9) -0.0021(8)
C1A 0.0577(13) 0.0344(10) 0.0452(12) -0.0043(9) 0.0290(11) -0.0033(9)
C2A 0.0445(11) 0.0358(10) 0.0373(10) 0.0031(8) 0.0209(9) 0.0012(9)
C3A 0.0438(12) 0.0442(12) 0.0506(12) -0.0004(10) 0.0197(10) -0.0060(10)
C4A 0.0406(12) 0.0560(14) 0.0654(15) 0.0001(12) 0.0250(11) -0.0008(10)
C5A 0.0495(13) 0.0433(12) 0.0761(17) -0.0038(12) 0.0334(13) 0.0036(10)
C6A 0.0479(13) 0.0372(11) 0.0629(15) -0.0048(10) 0.0253(11) -0.0029(9)
C1B 0.0455(12) 0.0367(11) 0.0562(13) 0.0025(9) 0.0271(11) 0.0048(9)
C2B 0.0342(10) 0.0455(12) 0.0496(12) -0.0072(10) 0.0191(9) -0.0038(9)
C3B 0.0455(13) 0.0547(14) 0.0752(17) 0.0026(13) 0.0281(13) 0.0083(11)
C4B 0.0541(15) 0.0697(18) 0.100(2) -0.0098(17) 0.0449(16) 0.0096(13)
C5B 0.0560(16) 0.081(2) 0.087(2) -0.0155(16) 0.0494(16) -0.0045(14)
C6B 0.0554(14) 0.0611(15) 0.0645(15) -0.0058(12) 0.0377(13) -0.0055(12)
N1SA 0.121(5) 0.158(5) 0.080(3) -0.022(3) 0.045(4) -0.075(4)
C1SA 0.069(4) 0.116(4) 0.055(2) -0.004(3) 0.026(3) -0.022(3)
C2SA 0.088(5) 0.096(3) 0.087(4) 0.003(3) 0.030(3) -0.022(3)
N1SB 0.121(5) 0.158(5) 0.080(3) -0.022(3) 0.045(4) -0.075(4)
C1SB 0.069(4) 0.116(4) 0.055(2) -0.004(3) 0.026(3) -0.022(3)
C2SB 0.088(5) 0.096(3) 0.087(4) 0.003(3) 0.030(3) -0.022(3)

loop_
_atom_type_symbol
_atom_type_description
_atom_type_scat_dispersion_real
_atom_type_scat_dispersion_imag
_atom_type_scat_source
C C 0.0033 0.0016 'International Tables Vol C Tables 4.2.6.8 and 6.1.1.4'
H H 0.0000 0.0000 'International Tables Vol C Tables 4.2.6.8 and 6.1.1.4'
N N 0.0061 0.0033 'International Tables Vol C Tables 4.2.6.8 and 6.1.1.4'
O O 0.0106 0.0060 'International Tables Vol C Tables 4.2.6.8 and 6.1.1.4'
S S 0.1246 0.1234 'International Tables Vol C Tables 4.2.6.8 and 6.1.1.4'
Zn Zn 0.2839 1.4301 'International Tables Vol C Tables 4.2.6.8 and 6.1.1.4'

loop_
_geom_angle_atom_site_label_1
_geom_angle_atom_site_label_2
_geom_angle_atom_site_label_3
_geom_angle
_geom_angle_site_symmetry_1
O11 Zn N1B 123.07(7) .
O11 Zn O21 99.95(8) .
N1B Zn O21 110.85(8) .
O11 Zn N1A 97.28(7) .
N1B Zn N1A 126.93(7) .
O21 Zn N1A 91.92(7) .
C2A S1A C1A 102.24(10) .
C2B S1B C1B 99.67(10) .
N1 O11 Zn 116.01(14) .
N2 O21 Zn 115.52(14) .
O12 N1 O13 123.0(2) .
O12 N1 O11 119.3(2) .
O13 N1 O11 117.6(2) .
O22 N2 O23 122.5(2) .
O22 N2 O21 118.1(2) .
O23 N2 O21 119.4(2) .
C2A N1A C6A 117.83(18) .
C2A N1A Zn 127.47(14) .
C6A N1A Zn 114.67(14) .
C2B N1B C6B 118.8(2) .
C2B N1B Zn 117.82(14) .
C6B N1B Zn 123.33(17) .
C3 C1 C2 119.00(19) 2_656
C3 C1 C1B 118.5(2) 2_656
C2 C1 C1B 122.48(19) .
C3 C2 C1 117.80(19) .
C3 C2 C1A 118.5(2) .
C1 C2 C1A 123.7(2) .
C1 C3 C2 123.2(2) 2_656
C1 C3 H3A 118.4 2_656
C2 C3 H3A 118.4 .
C2 C1A S1A 114.66(14) .
C2 C1A H1AA 108.6 .
S1A C1A H1AA 108.6 .
C2 C1A H1AB 108.6 .
S1A C1A H1AB 108.6 .
H1AA C1A H1AB 107.6 .
N1A C2A C3A 121.74(19) .
N1A C2A S1A 115.36(15) .
C3A C2A S1A 122.82(17) .
C4A C3A C2A 119.4(2) .
C4A C3A H3AA 120.3 .
C2A C3A H3AA 120.3 .
C3A C4A C5A 119.3(2) .
C3A C4A H4AA 120.3 .
C5A C4A H4AA 120.3 .
C6A C5A C4A 118.3(2) .
C6A C5A H5AA 120.9 .
C4A C5A H5AA 120.9 .
N1A C6A C5A 123.3(2) .
N1A C6A H6AA 118.3 .
C5A C6A H6AA 118.3 .
C1 C1B S1B 109.31(14) .
C1 C1B H1BA 109.8 .
S1B C1B H1BA 109.8 .
C1 C1B H1BB 109.8 .
S1B C1B H1BB 109.8 .
H1BA C1B H1BB 108.3 .
N1B C2B C3B 121.7(2) .
N1B C2B S1B 115.24(16) .
C3B C2B S1B 123.02(19) .
C4B C3B C2B 119.0(3) .
C4B C3B H3BA 120.5 .
C2B C3B H3BA 120.5 .
C3B C4B C5B 119.6(3) .
C3B C4B H4BA 120.2 .
C5B C4B H4BA 120.2 .
C6B C5B C4B 119.2(2) .
C6B C5B H5BA 120.4 .
C4B C5B H5BA 120.4 .
N1B C6B C5B 121.7(3) .
N1B C6B H6BA 119.2 .
C5B C6B H6BA 119.2 .
N1SA C1SA C2SA 177.5(7) .
N1SB C1SB C2SB 163(3) .
C1SB C2SB H2S4 109.5 .
C1SB C2SB H2S5 109.5 .
H2S4 C2SB H2S5 109.5 .
C1SB C2SB H2S6 109.5 .
H2S4 C2SB H2S6 109.5 .
H2S5 C2SB H2S6 109.5 .

loop_
_geom_bond_atom_site_label_1
_geom_bond_atom_site_label_2
_geom_bond_distance
_geom_bond_site_symmetry_2
Zn O11 1.9893(16) .
Zn N1B 2.0014(18) .
Zn O21 2.0179(17) .
Zn N1A 2.0420(17) .
S1A C2A 1.767(2) .
S1A C1A 1.830(2) .
S1B C2B 1.758(2) .
S1B C1B 1.844(2) .
O11 N1 1.282(2) .
O12 N1 1.216(3) .
O13 N1 1.226(3) .
O21 N2 1.279(3) .
O22 N2 1.226(3) .
O23 N2 1.229(3) .
N1A C2A 1.347(3) .
N1A C6A 1.348(3) .
N1B C2B 1.347(3) .
N1B C6B 1.349(3) .
C1 C3 1.391(3) 2_656
C1 C2 1.403(3) .
C1 C1B 1.505(3) .
C2 C3 1.391(3) .
C2 C1A 1.512(3) .
C3 C1 1.391(3) 2_656
C3 H3A 0.9300 .
C1A H1AA 0.9700 .
C1A H1AB 0.9700 .
C2A C3A 1.385(3) .
C3A C4A 1.370(3) .
C3A H3AA 0.9300 .
C4A C5A 1.384(4) .
C4A H4AA 0.9300 .
C5A C6A 1.369(3) .
C5A H5AA 0.9300 .
C6A H6AA 0.9300 .
C1B H1BA 0.9700 .
C1B H1BB 0.9700 .
C2B C3B 1.384(3) .
C3B C4B 1.367(4) .
C3B H3BA 0.9300 .
C4B C5B 1.380(4) .
C4B H4BA 0.9300 .
C5B C6B 1.374(4) .
C5B H5BA 0.9300 .
C6B H6BA 0.9300 .
N1SA C1SA 1.127(6) .
C1SA C2SA 1.423(6) .
C2SA H2S1 0.9600 .
C2SA H2S2 0.9600 .
C2SA H2S3 0.9600 .
N1SB C1SB 1.133(16) .
C1SB C2SB 1.445(16) .
C2SB H2S4 0.9600 .
C2SB H2S5 0.9600 .
C2SB H2S6 0.9600 .

loop_
_geom_torsion_atom_site_label_1
_geom_torsion_atom_site_label_2
_geom_torsion_atom_site_label_3
_geom_torsion_atom_site_label_4
_geom_torsion
_geom_torsion_site_symmetry_1
_geom_torsion_site_symmetry_4
N1B Zn O11 N1 9.13(19) . .
O21 Zn O11 N1 -113.92(16) . .
N1A Zn O11 N1 152.83(16) . .
O11 Zn O21 N2 58.37(17) . .
N1B Zn O21 N2 -72.90(18) . .
N1A Zn O21 N2 156.11(17) . .
Zn O11 N1 O12 -8.2(3) . .
Zn O11 N1 O13 174.0(2) . .
Zn O21 N2 O22 -165.4(2) . .
Zn O21 N2 O23 13.6(3) . .
O11 Zn N1A C2A -148.59(17) . .
N1B Zn N1A C2A -6.9(2) . .
O21 Zn N1A C2A 111.13(18) . .
O11 Zn N1A C6A 33.46(17) . .
N1B Zn N1A C6A 175.10(15) . .
O21 Zn N1A C6A -66.82(16) . .
O11 Zn N1B C2B 64.58(18) . .
O21 Zn N1B C2B -177.48(15) . .
N1A Zn N1B C2B -68.15(18) . .
O11 Zn N1B C6B -112.52(18) . .
O21 Zn N1B C6B 5.4(2) . .
N1A Zn N1B C6B 114.75(18) . .
C3 C1 C2 C3 0.5(2) 2_656 .
C1B C1 C2 C3 -179.45(17) . .
C3 C1 C2 C1A -178.83(17) 2_656 .
C1B C1 C2 C1A 1.3(3) . .
C1 C2 C3 C1 1.7(3) . 2_656
C1A C2 C3 C1 -179.00(17) . 2_656
C3 C2 C1A S1A 115.37(18) . .
C1 C2 C1A S1A -65.3(2) . .
C2A S1A C1A C2 -51.80(19) . .
C6A N1A C2A C3A -1.2(3) . .
Zn N1A C2A C3A -179.11(15) . .
C6A N1A C2A S1A 175.79(16) . .
Zn N1A C2A S1A -2.1(2) . .
C1A S1A C2A N1A 139.47(16) . .
C1A S1A C2A C3A -43.6(2) . .
N1A C2A C3A C4A -0.6(3) . .
S1A C2A C3A C4A -177.41(18) . .
C2A C3A C4A C5A 2.0(4) . .
C3A C4A C5A C6A -1.5(4) . .
C2A N1A C6A C5A 1.8(3) . .
Zn N1A C6A C5A 179.9(2) . .
C4A C5A C6A N1A -0.4(4) . .
C3 C1 C1B S1B -78.0(2) 2_656 .
C2 C1 C1B S1B 101.9(2) . .
C2B S1B C1B C1 -145.11(16) . .
C6B N1B C2B C3B -0.3(3) . .
Zn N1B C2B C3B -177.51(18) . .
C6B N1B C2B S1B 179.14(17) . .
Zn N1B C2B S1B 1.9(2) . .
C1B S1B C2B N1B 126.63(17) . .
C1B S1B C2B C3B -54.0(2) . .
N1B C2B C3B C4B -0.9(4) . .
S1B C2B C3B C4B 179.7(2) . .
C2B C3B C4B C5B 1.4(4) . .
C3B C4B C5B C6B -0.6(4) . .
C2B N1B C6B C5B 1.0(4) . .
Zn N1B C6B C5B 178.1(2) . .
C4B C5B C6B N1B -0.6(4) . .
